data_4078058
loop_
_publ_author_name
'O, Wylie W. N.'
'Lough, Alan J.'
'Morris, Robert H.'

_publ_section_title
;
 Bifunctional Mechanism with Unconventional Intermediates for the
 Hydrogenation of Ketones Catalyzed by an Iridium(III) Complex Containing
 an N-Heterocyclic Carbene with a Primary Amine Donor
;
_journal_issue 6
_journal_name_full Organometallics
_journal_page_first 2152
_journal_paper_doi 10.1021/om300071v
_journal_volume 31
_journal_year 2012
_chemical_formula_moiety 'C19 H32 Cl Ir N3, F6 P'
_chemical_formula_sum 'C19 H32 Cl F6 Ir N3 P'
_chemical_formula_weight 675.10
_chemical_name_systematic
; 
 ? 
;
_space_group_IT_number 14
_symmetry_cell_setting monoclinic
_symmetry_space_group_name_Hall '-P 2ybc'
_symmetry_space_group_name_H-M 'P 1 21/c 1'
_atom_sites_solution_hydrogens geom
_atom_sites_solution_primary direct
_atom_sites_solution_secondary difmap
_audit_creation_method SHELXL-97
_cell_angle_alpha 90.00
_cell_angle_beta 100.4460(15)
_cell_angle_gamma 90.00
_cell_formula_units_Z 4
_cell_length_a 7.9384(2)
_cell_length_b 17.4723(5)
_cell_length_c 17.3362(4)
_cell_measurement_reflns_used 18932
_cell_measurement_temperature 150(1)
_cell_measurement_theta_max 27.5
_cell_measurement_theta_min 2.6
_cell_volume 2364.71(11)
_computing_cell_refinement 'Denzo-SMN (Otwinowski & Minor, 1997)'
_computing_data_collection 'Collect (Nonius B.V., 1997-2002)'
_computing_data_reduction Denzo-SMN
_computing_molecular_graphics 'PLATON (Spek, 2009)'
_computing_publication_material 'SHELXTL V6.1'
_computing_structure_refinement 'SHELXTL V6.1 (Sheldrick, 2008)'
_computing_structure_solution 'SIR-92 (Altomare et al., 1994)'
_diffrn_ambient_temperature 150(1)
_diffrn_detector_area_resol_mean 9
_diffrn_measured_fraction_theta_full 0.990
_diffrn_measured_fraction_theta_max 0.990
_diffrn_measurement_device_type 'Nonius KappaCCD'
_diffrn_measurement_method '\f scans and \w scans with \k offsets'
_diffrn_radiation_monochromator graphite
_diffrn_radiation_source 'fine-focus sealed tube'
_diffrn_radiation_type MoK\a
_diffrn_radiation_wavelength 0.71073
_diffrn_reflns_av_R_equivalents 0.0536
_diffrn_reflns_av_sigmaI/netI 0.0432
_diffrn_reflns_limit_h_max 10
_diffrn_reflns_limit_h_min -10
_diffrn_reflns_limit_k_max 22
_diffrn_reflns_limit_k_min -22
_diffrn_reflns_limit_l_max 22
_diffrn_reflns_limit_l_min -22
_diffrn_reflns_number 18932
_diffrn_reflns_theta_full 27.53
_diffrn_reflns_theta_max 27.53
_diffrn_reflns_theta_min 2.61
_exptl_absorpt_coefficient_mu 5.886
_exptl_absorpt_correction_T_max 0.509
_exptl_absorpt_correction_T_min 0.306
_exptl_absorpt_correction_type multi-scan
_exptl_absorpt_process_details
;
multi-scan from symmetry-related measurements 
 Sortav (Blessing 1995)
;
_exptl_crystal_colour yellow
_exptl_crystal_density_diffrn 1.896
_exptl_crystal_density_method 'not measured'
_exptl_crystal_description block
_exptl_crystal_F_000 1320
_exptl_crystal_size_max 0.25
_exptl_crystal_size_mid 0.20
_exptl_crystal_size_min 0.12
_refine_diff_density_max 2.732
_refine_diff_density_min -1.883
_refine_diff_density_rms 0.183
_refine_ls_extinction_method none
_refine_ls_goodness_of_fit_ref 1.074
_refine_ls_hydrogen_treatment constr
_refine_ls_matrix_type full
_refine_ls_number_parameters 288
_refine_ls_number_reflns 5398
_refine_ls_number_restraints 0
_refine_ls_restrained_S_all 1.074
_refine_ls_R_factor_all 0.0479
_refine_ls_R_factor_gt 0.0359
_refine_ls_shift/su_max 0.002
_refine_ls_shift/su_mean 0.000
_refine_ls_structure_factor_coef Fsqd
_refine_ls_weighting_details 'calc w=1/[\s^2^(Fo^2^)+(0.0532P)^2^+0.7226P] where P=(Fo^2^+2Fc^2^)/3'
_refine_ls_weighting_scheme calc
_refine_ls_wR_factor_gt 0.0858
_refine_ls_wR_factor_ref 0.0926
_reflns_number_gt 4466
_reflns_number_total 5398
_reflns_threshold_expression I>2\s(I)
_cod_data_source_file om300071v_si_002.cif
_cod_data_source_block 8
_cod_depositor_comments
;
The following automatic conversions were performed:

'_symmetry_cell_setting' value 'Monoclinic' changed to 'monoclinic'
according to /home/saulius/struct/CIF-dictionaries/cif_core.dic
dictionary named 'cif_core.dic' version 2.4.1 from 2010-06-29.

Automatic conversion script
Id: cif_fix_values 1715 2011-07-08 13:25:40Z adriana 
;
_cod_original_sg_symbol_H-M 'P 21/c'
_cod_database_code 4078058

loop_
_symmetry_equiv_pos_as_xyz
'x, y, z'
'-x, y+1/2, -z+1/2'
'-x, -y, -z'
'x, -y-1/2, z-1/2'

loop_
_atom_site_label
_atom_site_type_symbol
_atom_site_fract_x
_atom_site_fract_y
_atom_site_fract_z
_atom_site_U_iso_or_equiv
_atom_site_adp_type
_atom_site_occupancy
_atom_site_symmetry_multiplicity
_atom_site_calc_flag
_atom_site_refinement_flags
Ir1 Ir 0.61608(2) 0.445863(9) 0.285072(9) 0.01974(8) Uani 1 1 d .
Cl1 Cl 0.36056(15) 0.50326(7) 0.31865(7) 0.0329(3) Uani 1 1 d .
N1 N 0.7587(5) 0.6059(2) 0.3337(2) 0.0269(8) Uani 1 1 d .
N2 N 0.8470(6) 0.5651(2) 0.2316(2) 0.0249(9) Uani 1 1 d .
N3 N 0.4904(5) 0.4697(2) 0.1620(2) 0.0278(9) Uani 1 1 d .
C1 C 0.7435(6) 0.5467(2) 0.2827(3) 0.0221(10) Uani 1 1 d .
C2 C 0.8722(7) 0.6605(3) 0.3151(3) 0.0352(12) Uani 1 1 d .
H2A H 0.9049 0.7068 0.3424 0.042 Uiso 1 1 calc R
C3 C 0.9266(7) 0.6348(3) 0.2507(3) 0.0329(11) Uani 1 1 d .
H3A H 1.0047 0.6598 0.2235 0.039 Uiso 1 1 calc R
C4 C 0.6781(7) 0.6141(3) 0.4032(3) 0.0344(12) Uani 1 1 d .
H4A H 0.6717 0.5639 0.4277 0.052 Uiso 1 1 calc R
H4B H 0.5623 0.6349 0.3874 0.052 Uiso 1 1 calc R
H4C H 0.7464 0.6489 0.4407 0.052 Uiso 1 1 calc R
C5 C 0.8876(6) 0.5177(3) 0.1673(3) 0.0300(11) Uani 1 1 d .
H5A H 0.9208 0.4661 0.1882 0.036 Uiso 1 1 calc R
H5B H 0.9882 0.5402 0.1493 0.036 Uiso 1 1 calc R
C6 C 0.7440(7) 0.5093(3) 0.0969(3) 0.0330(11) Uani 1 1 d .
H6A H 0.7953 0.4945 0.0511 0.040 Uiso 1 1 calc R
H6B H 0.6898 0.5600 0.0853 0.040 Uiso 1 1 calc R
C7 C 0.6035(8) 0.4516(3) 0.1047(3) 0.0324(12) Uani 1 1 d .
H7A H 0.5302 0.4454 0.0524 0.039 Uiso 1 1 calc R
H7B H 0.6587 0.4016 0.1192 0.039 Uiso 1 1 calc R
C8 C 0.4242(8) 0.5495(3) 0.1476(3) 0.0350(12) Uani 1 1 d .
H8A H 0.3693 0.5549 0.0925 0.053 Uiso 1 1 calc R
H8B H 0.5195 0.5858 0.1596 0.053 Uiso 1 1 calc R
H8C H 0.3404 0.5601 0.1814 0.053 Uiso 1 1 calc R
C9 C 0.3392(7) 0.4180(3) 0.1428(3) 0.0373(12) Uani 1 1 d .
H9A H 0.2805 0.4277 0.0889 0.056 Uiso 1 1 calc R
H9B H 0.2604 0.4278 0.1791 0.056 Uiso 1 1 calc R
H9C H 0.3774 0.3646 0.1477 0.056 Uiso 1 1 calc R
C10 C 0.6497(7) 0.3163(3) 0.2826(3) 0.0306(11) Uani 1 1 d .
C11 C 0.5662(6) 0.3352(3) 0.3452(3) 0.0310(11) Uani 1 1 d .
C12 C 0.6773(6) 0.3871(3) 0.3967(3) 0.0273(10) Uani 1 1 d .
C13 C 0.8296(6) 0.3978(3) 0.3651(3) 0.0241(9) Uani 1 1 d .
C14 C 0.8101(6) 0.3565(3) 0.2922(3) 0.0249(10) Uani 1 1 d .
C15 C 0.5931(8) 0.2578(3) 0.2206(3) 0.0469(15) Uani 1 1 d .
H15A H 0.6628 0.2115 0.2322 0.070 Uiso 1 1 calc R
H15B H 0.6069 0.2782 0.1695 0.070 Uiso 1 1 calc R
H15C H 0.4724 0.2452 0.2195 0.070 Uiso 1 1 calc R
C16 C 0.4011(7) 0.3034(3) 0.3612(4) 0.0499(15) Uani 1 1 d .
H16A H 0.4250 0.2637 0.4017 0.075 Uiso 1 1 calc R
H16B H 0.3360 0.2811 0.3130 0.075 Uiso 1 1 calc R
H16C H 0.3340 0.3445 0.3795 0.075 Uiso 1 1 calc R
C17 C 0.6452(8) 0.4128(3) 0.4747(3) 0.0421(14) Uani 1 1 d .
H17A H 0.6641 0.3699 0.5117 0.063 Uiso 1 1 calc R
H17B H 0.5267 0.4307 0.4696 0.063 Uiso 1 1 calc R
H17C H 0.7238 0.4546 0.4941 0.063 Uiso 1 1 calc R
C18 C 0.9853(7) 0.4414(3) 0.4026(3) 0.0307(11) Uani 1 1 d .
H18A H 1.0633 0.4070 0.4368 0.046 Uiso 1 1 calc R
H18B H 0.9512 0.4835 0.4338 0.046 Uiso 1 1 calc R
H18C H 1.0433 0.4621 0.3619 0.046 Uiso 1 1 calc R
C19 C 0.9546(7) 0.3379(3) 0.2506(3) 0.0369(12) Uani 1 1 d .
H19A H 1.0029 0.2879 0.2682 0.055 Uiso 1 1 calc R
H19B H 1.0435 0.3773 0.2624 0.055 Uiso 1 1 calc R
H19C H 0.9118 0.3364 0.1939 0.055 Uiso 1 1 calc R
P1 P 0.95741(18) 0.19203(7) 0.48420(7) 0.0302(3) Uani 1 1 d .
F1 F 1.0447(6) 0.1849(2) 0.5735(2) 0.0784(14) Uani 1 1 d .
F2 F 0.7748(6) 0.1901(3) 0.5070(3) 0.0902(15) Uani 1 1 d .
F3 F 1.1390(5) 0.1906(2) 0.4598(3) 0.0845(14) Uani 1 1 d .
F4 F 0.9556(5) 0.10133(18) 0.4768(2) 0.0545(9) Uani 1 1 d .
F5 F 0.8712(7) 0.1979(2) 0.3947(2) 0.0802(14) Uani 1 1 d .
F6 F 0.9602(6) 0.28195(19) 0.4920(2) 0.0690(11) Uani 1 1 d .

loop_
_atom_site_aniso_label
_atom_site_aniso_U_11
_atom_site_aniso_U_22
_atom_site_aniso_U_33
_atom_site_aniso_U_23
_atom_site_aniso_U_13
_atom_site_aniso_U_12
Ir1 0.01977(12) 0.01849(11) 0.02115(12) -0.00010(6) 0.00419(8) -0.00026(6)
Cl1 0.0273(6) 0.0361(7) 0.0376(6) 0.0010(5) 0.0120(5) 0.0056(5)
N1 0.034(2) 0.0202(19) 0.026(2) -0.0025(15) 0.0060(18) -0.0042(17)
N2 0.027(2) 0.025(2) 0.023(2) 0.0002(15) 0.0058(18) -0.0031(16)
N3 0.027(2) 0.030(2) 0.025(2) 0.0002(17) -0.0004(17) 0.0003(18)
C1 0.023(2) 0.018(2) 0.024(2) 0.0019(17) 0.001(2) 0.0009(17)
C2 0.045(3) 0.023(2) 0.036(3) -0.004(2) 0.004(2) -0.009(2)
C3 0.039(3) 0.024(2) 0.037(3) 0.000(2) 0.009(2) -0.010(2)
C4 0.049(3) 0.029(3) 0.027(3) -0.001(2) 0.012(2) 0.001(2)
C5 0.039(3) 0.023(2) 0.029(2) 0.000(2) 0.012(2) 0.003(2)
C6 0.039(3) 0.038(3) 0.025(2) -0.001(2) 0.012(2) 0.000(2)
C7 0.040(3) 0.037(3) 0.020(2) -0.0028(19) 0.003(2) 0.000(2)
C8 0.037(3) 0.035(3) 0.030(3) 0.009(2) 0.000(2) 0.011(2)
C9 0.031(3) 0.044(3) 0.034(3) 0.001(2) -0.001(2) -0.009(2)
C10 0.039(3) 0.010(2) 0.041(3) 0.0022(18) 0.002(2) 0.0002(19)
C11 0.027(2) 0.024(2) 0.044(3) 0.013(2) 0.010(2) 0.002(2)
C12 0.031(3) 0.024(2) 0.027(2) 0.0096(19) 0.006(2) 0.007(2)
C13 0.024(2) 0.022(2) 0.024(2) 0.0057(18) -0.0012(19) 0.0007(18)
C14 0.027(2) 0.019(2) 0.030(2) 0.0040(18) 0.008(2) 0.0059(18)
C15 0.055(4) 0.021(3) 0.061(4) -0.010(3) 0.000(3) -0.003(2)
C16 0.035(3) 0.040(3) 0.076(4) 0.016(3) 0.014(3) -0.009(3)
C17 0.056(4) 0.043(3) 0.031(3) 0.009(2) 0.018(3) 0.010(3)
C18 0.022(3) 0.033(3) 0.032(3) 0.003(2) -0.007(2) -0.0034(19)
C19 0.039(3) 0.027(3) 0.049(3) 0.002(2) 0.018(3) 0.008(2)
P1 0.0375(7) 0.0272(6) 0.0262(6) 0.0020(5) 0.0066(6) 0.0008(6)
F1 0.138(4) 0.050(2) 0.0359(19) -0.0057(17) -0.016(2) 0.040(2)
F2 0.067(3) 0.084(3) 0.135(4) -0.006(3) 0.060(3) 0.007(2)
F3 0.056(3) 0.078(3) 0.133(4) 0.011(3) 0.050(3) -0.001(2)
F4 0.075(3) 0.0296(18) 0.058(2) -0.0046(15) 0.009(2) 0.0003(17)
F5 0.126(4) 0.071(3) 0.0323(19) -0.0007(18) -0.016(2) 0.022(3)
F6 0.095(3) 0.0246(18) 0.077(3) 0.0087(17) -0.013(2) 0.0055(19)

loop_
_atom_type_symbol
_atom_type_description
_atom_type_scat_dispersion_real
_atom_type_scat_dispersion_imag
_atom_type_scat_source
C C 0.0033 0.0016 'International Tables Vol C Tables 4.2.6.8 and 6.1.1.4'
H H 0.0000 0.0000 'International Tables Vol C Tables 4.2.6.8 and 6.1.1.4'
N N 0.0061 0.0033 'International Tables Vol C Tables 4.2.6.8 and 6.1.1.4'
Cl Cl 0.1484 0.1585 'International Tables Vol C Tables 4.2.6.8 and 6.1.1.4'
P P 0.1023 0.0942 'International Tables Vol C Tables 4.2.6.8 and 6.1.1.4'
F F 0.0171 0.0103 'International Tables Vol C Tables 4.2.6.8 and 6.1.1.4'
Ir Ir -1.4442 7.9887 'International Tables Vol C Tables 4.2.6.8 and 6.1.1.4'

loop_
_geom_angle_atom_site_label_1
_geom_angle_atom_site_label_2
_geom_angle_atom_site_label_3
_geom_angle
C1 Ir1 C13 90.85(18)
C1 Ir1 C12 113.38(19)
C13 Ir1 C12 38.57(17)
C1 Ir1 C14 105.80(18)
C13 Ir1 C14 38.70(17)
C12 Ir1 C14 64.41(17)
C1 Ir1 N3 87.52(17)
C13 Ir1 N3 148.56(16)
C12 Ir1 N3 159.09(17)
C14 Ir1 N3 112.20(16)
C1 Ir1 C11 151.29(19)
C13 Ir1 C11 63.52(17)
C12 Ir1 C11 38.18(19)
C14 Ir1 C11 62.83(17)
N3 Ir1 C11 121.03(17)
C1 Ir1 C10 142.98(18)
C13 Ir1 C10 62.89(17)
C12 Ir1 C10 62.49(17)
C14 Ir1 C10 37.51(18)
N3 Ir1 C10 101.61(16)
C11 Ir1 C10 36.12(17)
C1 Ir1 Cl1 95.00(13)
C13 Ir1 Cl1 126.92(12)
C12 Ir1 Cl1 92.49(13)
C14 Ir1 Cl1 153.48(12)
N3 Ir1 Cl1 84.48(11)
C11 Ir1 Cl1 91.09(12)
C10 Ir1 Cl1 121.37(14)
C1 N1 C2 111.0(4)
C1 N1 C4 127.6(4)
C2 N1 C4 121.4(4)
C1 N2 C3 111.0(4)
C1 N2 C5 127.3(4)
C3 N2 C5 121.5(4)
C7 N3 C9 106.4(4)
C7 N3 C8 108.8(4)
C9 N3 C8 106.4(4)
C7 N3 Ir1 112.4(3)
C9 N3 Ir1 107.7(3)
C8 N3 Ir1 114.6(3)
N2 C1 N1 104.7(4)
N2 C1 Ir1 125.6(3)
N1 C1 Ir1 129.4(3)
C3 C2 N1 106.5(4)
C2 C3 N2 106.9(4)
N2 C5 C6 115.4(4)
C5 C6 C7 116.6(4)
N3 C7 C6 117.2(4)
C11 C10 C14 109.0(4)
C11 C10 C15 126.4(5)
C14 C10 C15 124.3(5)
C11 C10 Ir1 71.3(3)
C14 C10 Ir1 67.5(2)
C15 C10 Ir1 132.3(4)
C10 C11 C12 107.6(4)
C10 C11 C16 127.3(5)
C12 C11 C16 124.9(5)
C10 C11 Ir1 72.6(3)
C12 C11 Ir1 67.3(2)
C16 C11 Ir1 129.4(4)
C13 C12 C11 107.9(4)
C13 C12 C17 127.2(5)
C11 C12 C17 124.2(4)
C13 C12 Ir1 70.3(2)
C11 C12 Ir1 74.5(3)
C17 C12 Ir1 128.3(3)
C12 C13 C14 107.9(4)
C12 C13 C18 126.1(4)
C14 C13 C18 125.9(4)
C12 C13 Ir1 71.1(3)
C14 C13 Ir1 71.6(3)
C18 C13 Ir1 124.9(3)
C13 C14 C10 107.4(4)
C13 C14 C19 124.2(4)
C10 C14 C19 125.3(4)
C13 C14 Ir1 69.7(2)
C10 C14 Ir1 75.0(3)
C19 C14 Ir1 136.3(3)
F2 P1 F3 177.7(3)
F2 P1 F6 89.9(2)
F3 P1 F6 92.2(2)
F2 P1 F5 89.6(3)
F3 P1 F5 89.5(3)
F6 P1 F5 90.9(2)
F2 P1 F1 90.7(3)
F3 P1 F1 90.1(3)
F6 P1 F1 89.8(2)
F5 P1 F1 179.1(2)
F2 P1 F4 90.2(2)
F3 P1 F4 87.6(2)
F6 P1 F4 179.7(2)
F5 P1 F4 89.4(2)
F1 P1 F4 89.8(2)

loop_
_geom_bond_atom_site_label_1
_geom_bond_atom_site_label_2
_geom_bond_distance
Ir1 C1 2.036(4)
Ir1 C13 2.156(4)
Ir1 C12 2.167(4)
Ir1 C14 2.181(4)
Ir1 N3 2.225(4)
Ir1 C11 2.264(4)
Ir1 C10 2.281(5)
Ir1 Cl1 2.4263(11)
N1 C1 1.352(6)
N1 C2 1.390(6)
N1 C4 1.470(6)
N2 C1 1.351(7)
N2 C3 1.385(6)
N2 C5 1.470(6)
N3 C7 1.489(7)
N3 C9 1.490(6)
N3 C8 1.496(6)
C2 C3 1.344(7)
C5 C6 1.519(7)
C6 C7 1.527(7)
C10 C11 1.409(7)
C10 C14 1.438(7)
C10 C15 1.492(7)
C11 C12 1.452(7)
C11 C16 1.496(7)
C12 C13 1.428(6)
C12 C17 1.490(7)
C13 C14 1.437(6)
C13 C18 1.497(7)
C14 C19 1.497(6)
P1 F2 1.571(4)
P1 F3 1.574(4)
P1 F6 1.577(4)
P1 F5 1.582(4)
P1 F1 1.583(4)
P1 F4 1.590(3)
